data_2100316
loop_
_publ_author_name
'Nowell, Harriott'
'Price, Sarah L.'

_publ_section_title
;
 Validation of a search technique for crystal structure prediction
 of flexible molecules by application to piracetam
;
_journal_issue 5
_journal_name_full
;
 Acta Crystallographica, Section B: Structural Science
;
_journal_page_first 558
_journal_page_last 568
_journal_paper_doi 10.1107/s0108768105018549
_journal_volume 61
_journal_year 2005
_chemical_formula_sum 'C6 H10 N2 O2'
_space_group_IT_number 2
_symmetry_cell_setting triclinic
_symmetry_space_group_name_Hall '-P 1'
_symmetry_space_group_name_H-M 'P -1'
_cell_angle_alpha 121.33
_cell_angle_beta 74.3073
_cell_angle_gamma 133.892
_cell_formula_units_Z 2
_cell_length_a 7.8592
_cell_length_b 7.3337
_cell_length_c 10.2168
_cell_volume 358.589
_cod_duplicate_entry 2100171
_cod_depositor_comments
;
 Marking structure as being theoretically determined.

 Antanas Vaitkus,
 2017-08-05

 Adding the _cell_formula_units_Z data item.

 Antanas Vaitkus,
 2017-08-05
;
_cod_original_formula_sum 'C6 N2 O2 H10'
_cod_struct_determination_method theoretical
_cod_database_code 2100316

loop_
_symmetry_equiv_pos_site_id
_symmetry_equiv_pos_as_xyz
1 x,y,z
2 -x,-y,-z

loop_
_atom_site_label
_atom_site_fract_x
_atom_site_fract_y
_atom_site_fract_z
_atom_site_type_symbol
C1 -0.0410725 0.207571 0.44229 C
C2 0.214333 0.334181 0.448128 C
C3 0.213387 0.125451 0.29212 C
C4 0.0187407 0.00284005 0.183179 C
C5 -0.383746 -0.139335 0.237269 C
C6 -0.41014 -0.0693034 0.131272 C
N1 -0.139069 0.0281761 0.28843 N
N2 -0.238326 0.214394 0.168008 N
O1 -0.14209 0.258929 0.551056 O
O2 -0.576414 -0.254754 0.0246561 O
H1 0.333002 0.549741 0.460789 H
H2 0.263331 0.35592 0.548454 H
H3 0.161254 -0.0487488 0.301375 H
H4 0.385242 0.226085 0.250402 H
H5 0.09061 0.126245 0.123044 H
H6 -0.0786925 -0.22216 0.095806 H
H7 -0.463175 -0.0934006 0.341209 H
H8 -0.482875 -0.369761 0.173991 H
H9 -0.115839 0.361762 0.263036 H
H10 -0.258799 0.279464 0.112577 H
